data_7107636
loop_
_publ_author_name
'Francisco J. Munoz Lara'
'Ana B. Gaspar'
'Daniel Aravena'
'Eliseo Ruiz'
'M. Carmen Munoz'
'Masaaki Ohba'
'Ryo Ohtani'
'Susumu Kitagawa'
'Jose  A. Real'

_publ_section_title
;
 Enhanced bistability by guest inclusion in Fe(II) spin crossover porous
 coordination polymers
;
_journal_name_full Chem.Commun.
_journal_page_first 4686
_journal_paper_doi 10.1039/c2cc31048a
_journal_volume 48
_journal_year 2012
_chemical_formula_sum 'C8.5 H6 Fe N7 Pt S0.5'
_chemical_formula_weight 473.17
_chemical_name_systematic
;
?
;
_space_group_IT_number 123
_symmetry_cell_setting tetragonal
_symmetry_space_group_name_Hall '-P 4 2'
_symmetry_space_group_name_H-M 'P 4/m m m'
_atom_sites_solution_primary direct
_atom_sites_solution_secondary difmap
_audit_creation_method SHELXL-97
_cell_angle_alpha 90.00
_cell_angle_beta 90.00
_cell_angle_gamma 90.00
_cell_formula_units_Z 1
_cell_length_a 7.4564(3)
_cell_length_b 7.4564(3)
_cell_length_c 7.2671(9)
_cell_measurement_reflns_used 50
_cell_measurement_temperature 250(1)
_cell_measurement_theta_max 25
_cell_measurement_theta_min 12
_cell_volume 404.04(6)
_computing_cell_refinement 'HKL DENZO'
_computing_data_collection COLLECT
_computing_data_reduction 'HKL DENZO and SCALEPZK'
_computing_structure_refinement 'SHELXL-97 (Sheldrick, 2008)'
_computing_structure_solution SHELXS-97
_diffrn_ambient_temperature 250(1)
_diffrn_measured_fraction_theta_full 0.906
_diffrn_measured_fraction_theta_max 0.906
_diffrn_radiation_monochromator graphite
_diffrn_radiation_source 'fine-focus sealed tube'
_diffrn_radiation_type MoK\a
_diffrn_radiation_wavelength 0.71073
_diffrn_reflns_av_R_equivalents 0.0524
_diffrn_reflns_av_sigmaI/netI 0.0521
_diffrn_reflns_limit_h_max 8
_diffrn_reflns_limit_h_min -8
_diffrn_reflns_limit_k_max 9
_diffrn_reflns_limit_k_min -10
_diffrn_reflns_limit_l_max 4
_diffrn_reflns_limit_l_min -10
_diffrn_reflns_number 1233
_diffrn_reflns_theta_full 29.91
_diffrn_reflns_theta_max 29.91
_diffrn_reflns_theta_min 3.86
_exptl_absorpt_coefficient_mu 9.602
_exptl_absorpt_correction_T_max 0.8312
_exptl_absorpt_correction_T_min 0.5966
_exptl_absorpt_correction_type empirical
_exptl_absorpt_process_details 'Empirical absorption correction:XABS2'
_exptl_crystal_colour yellow
_exptl_crystal_density_diffrn 1.945
_exptl_crystal_density_method 'not measured'
_exptl_crystal_description prismatic
_exptl_crystal_F_000 218
_exptl_crystal_size_max 0.06
_exptl_crystal_size_mid 0.02
_exptl_crystal_size_min 0.02
_refine_diff_density_max 1.604
_refine_diff_density_min -0.915
_refine_diff_density_rms 0.246
_refine_ls_extinction_method none
_refine_ls_goodness_of_fit_ref 1.027
_refine_ls_matrix_type full
_refine_ls_number_parameters 25
_refine_ls_number_reflns 357
_refine_ls_number_restraints 2
_refine_ls_restrained_S_all 1.167
_refine_ls_R_factor_all 0.0567
_refine_ls_R_factor_gt 0.0520
_refine_ls_shift/su_max 0.033
_refine_ls_shift/su_mean 0.022
_refine_ls_structure_factor_coef Fsqd
_refine_ls_weighting_details 'calc w=1/[\s^2^(Fo^2^)+(0.0773P)^2^+0.0000P] where P=(Fo^2^+2Fc^2^)/3'
_refine_ls_weighting_scheme calc
_refine_ls_wR_factor_gt 0.1106
_refine_ls_wR_factor_ref 0.1134
_reflns_number_gt 338
_reflns_number_total 357
_reflns_threshold_expression >2sigma(I)
_cod_data_source_file c2cc31048a.txt
_cod_data_source_block 1@250K
_cod_original_sg_symbol_H-M P4/mmm
_cod_original_formula_sum 'C8.50 H6 Fe N7 Pt S0.50'
_cod_database_code 7107636

loop_
_symmetry_equiv_pos_as_xyz
'x, y, z'
'-x, -y, z'
'x, -y, -z'
'-x, y, -z'
'-y, -x, -z'
'y, x, -z'
'y, -x, z'
'-y, x, z'
'-x, -y, -z'
'x, y, -z'
'-x, y, z'
'x, -y, z'
'y, x, z'
'-y, -x, z'
'-y, x, -z'
'y, -x, -z'

loop_
_atom_site_label
_atom_site_type_symbol
_atom_site_fract_x
_atom_site_fract_y
_atom_site_fract_z
_atom_site_U_iso_or_equiv
_atom_site_adp_type
_atom_site_occupancy
_atom_site_symmetry_multiplicity
_atom_site_calc_flag
_atom_site_refinement_flags
Pt Pt 0.0000 0.0000 0.0000 0.0305(5) Uani 1 16 d S
Fe Fe 0.5000 0.5000 0.0000 0.0296(10) Uani 1 16 d S
N1 N 0.5000 0.5000 0.306(3) 0.039(5) Uani 1 8 d S
N2 N 0.2976(13) 0.2976(13) 0.0000 0.040(3) Uani 1 4 d S
C1 C -0.349(3) 0.5000 0.597(4) 0.050(6) Uani 0.50 2 d SP
C2 C 0.1885(13) 0.1885(13) 0.0000 0.029(3) Uani 1 4 d S
S S 0.0000 0.1471 0.5000 0.14(3) Uiso 0.13 4 d SPD
N3 N 0.0000 0.5000 0.6688 0.08(3) Uiso 0.25 4 d SPD
C3 C 0.0000 0.3765 0.5000 0.08(6) Uiso 0.13 4 d SPD

loop_
_atom_site_aniso_label
_atom_site_aniso_U_11
_atom_site_aniso_U_22
_atom_site_aniso_U_33
_atom_site_aniso_U_23
_atom_site_aniso_U_13
_atom_site_aniso_U_12
Pt 0.0137(4) 0.0137(4) 0.0640(10) 0.000 0.000 0.000
Fe 0.0146(11) 0.0146(11) 0.060(3) 0.000 0.000 0.000
N1 0.025(5) 0.025(5) 0.066(13) 0.000 0.000 0.000
N2 0.025(4) 0.025(4) 0.069(9) 0.000 0.000 -0.002(5)
C1 0.029(11) 0.043(12) 0.078(16) 0.000 0.002(12) 0.000
C2 0.016(4) 0.016(4) 0.055(9) 0.000 0.000 0.000(5)

loop_
_atom_type_symbol
_atom_type_description
_atom_type_scat_dispersion_real
_atom_type_scat_dispersion_imag
_atom_type_scat_source
C C 0.0033 0.0016 'International Tables Vol C Tables 4.2.6.8 and 6.1.1.4'
H H 0.0000 0.0000 'International Tables Vol C Tables 4.2.6.8 and 6.1.1.4'
N N 0.0061 0.0033 'International Tables Vol C Tables 4.2.6.8 and 6.1.1.4'
S S 0.1246 0.1234 'International Tables Vol C Tables 4.2.6.8 and 6.1.1.4'
Fe Fe 0.3463 0.8444 'International Tables Vol C Tables 4.2.6.8 and 6.1.1.4'
Pt Pt -1.7033 8.3905 'International Tables Vol C Tables 4.2.6.8 and 6.1.1.4'

loop_
_geom_angle_atom_site_label_1
_geom_angle_atom_site_label_2
_geom_angle_atom_site_label_3
_geom_angle
_geom_angle_site_symmetry_1
_geom_angle_site_symmetry_3
C2 Pt C2 180.0(8) 9 .
C2 Pt C2 90.0 9 11
C2 Pt C2 90.0 . 11
C2 Pt C2 90.0 9 3
C2 Pt C2 90.0 . 3
C2 Pt C2 180.000(1) 11 3
N2 Fe N2 180.0 . 9_665
N2 Fe N2 90.0 . 3_565
N2 Fe N2 90.0 9_665 3_565
N2 Fe N2 90.0 . 11_655
N2 Fe N2 90.0 9_665 11_655
N2 Fe N2 180.000(1) 3_565 11_655
N2 Fe N1 90.000(1) . .
N2 Fe N1 90.000(1) 9_665 .
N2 Fe N1 90.000(1) 3_565 .
N2 Fe N1 90.000(1) 11_655 .
N2 Fe N1 90.000(1) . 9_665
N2 Fe N1 90.000(1) 9_665 9_665
N2 Fe N1 90.000(1) 3_565 9_665
N2 Fe N1 90.000(1) 11_655 9_665
N1 Fe N1 180.0 . 9_665
N2 C2 Pt 179.997(1) . .
C1 N1 C1 73.8(14) 9_566 5_656
C1 N1 C1 73.8(14) 9_566 6_566
C1 N1 C1 116(3) 5_656 6_566
C1 N1 C1 116(3) 9_566 10_656
C1 N1 C1 73.8(14) 5_656 10_656
C1 N1 C1 73.8(14) 6_566 10_656
C1 N1 Fe 121.9(15) 9_566 .
C1 N1 Fe 121.9(15) 5_656 .
C1 N1 Fe 121.9(15) 6_566 .
C1 N1 Fe 121.9(15) 10_656 .
N1 C1 C1 121.9(15) 9_566 10_556
N1 C1 C1 53.1(7) 9_566 14
C1 C1 C1 90.000(1) 10_556 14
N1 C1 C1 53.1(7) 9_566 13_465
C1 C1 C1 90.000(1) 10_556 13_465
C1 C1 C1 90.000(6) 14 13_465
C2 N2 Fe 179.999(1) . .
S S S 90.0 5_556 13
S S C3 135.0 5_556 .
S S C3 135.0 13 .
S S S 45.0 5_556 9_556
S S S 45.0 13 9_556
C3 S S 180.0 . 9_556
C3 N3 C3 73.784(7) . 9_566
N3 C3 N3 106.216(7) . 9_566
N3 C3 S 126.892(4) . .
N3 C3 S 126.892(4) 9_566 .
N3 C3 C3 53.108(4) . 9_566
N3 C3 C3 53.108(4) 9_566 9_566
S C3 C3 180.0 . 9_566

loop_
_geom_bond_atom_site_label_1
_geom_bond_atom_site_label_2
_geom_bond_distance
_geom_bond_site_symmetry_2
Pt C2 1.988(14) 9
Pt C2 1.988(14) .
Pt C2 1.988(14) 11
Pt C2 1.988(14) 3
Fe N2 2.134(14) .
Fe N2 2.134(14) 9_665
Fe N2 2.134(14) 3_565
Fe N2 2.134(14) 11_655
Fe N1 2.23(2) .
Fe N1 2.23(2) 9_665
N1 C1 1.32(3) 9_566
N1 C1 1.32(3) 5_656
N1 C1 1.32(3) 6_566
N1 C1 1.32(3) 10_656
C1 N1 1.32(3) 9_566
C1 C1 1.42(6) 10_556
C1 C1 1.59(3) 14
C1 C1 1.59(3) 13_465
C2 N2 1.15(2) .
S S 1.5508 5_556
S S 1.5508 13
S C3 1.7109 .
S S 2.1932 9_556
N3 C3 1.53379(12) .
N3 C3 1.53379(12) 9_566
C3 N3 1.53379(12) 9_566
C3 C3 1.8415 9_566
